data_7714838
loop_
_publ_author_name
'Donnelly, Laurie J.'
'Lin, Jian-Bin'
'Gelfand, Benjamin S.'
'Chang, Chia Yun'
'Piers, Warren E.'

_publ_section_title
;
 Ruthenium polyhydrides supported by rigid PCP pincer ligands: dynamic
 behaviour and reactions with CO<sub>2</sub>.
;
_journal_issue 4
_journal_name_full 'Dalton transactions (Cambridge, England : 2003)'
_journal_page_first 1862
_journal_page_last 1869
_journal_paper_doi 10.1039/d3dt04014c
_journal_volume 53
_journal_year 2024
_chemical_formula_moiety 'C28 H40 Cl P2 Ru'
_chemical_formula_sum 'C28 H40 Cl P2 Ru'
_chemical_formula_weight 575.06
_space_group_crystal_system orthorhombic
_space_group_IT_number 19
_space_group_name_Hall 'P 2ac 2ab'
_space_group_name_H-M_alt 'P 21 21 21'
_atom_sites_solution_hydrogens geom
_atom_sites_solution_primary dual
_audit_creation_date 2018-11-19
_audit_creation_method
;
Olex2 1.2
(compiled 2018.05.29 svn.r3508 for OlexSys, GUI svn.r5506)
;
_audit_update_record
;
2023-11-20 deposited with the CCDC.	2023-12-26 downloaded from the CCDC.
;
_cell_angle_alpha 90
_cell_angle_beta 90
_cell_angle_gamma 90
_cell_formula_units_Z 4
_cell_length_a 9.0549(5)
_cell_length_b 17.2496(9)
_cell_length_c 17.9774(9)
_cell_measurement_reflns_used 3254
_cell_measurement_temperature 173(2)
_cell_measurement_theta_max 64.5045
_cell_measurement_theta_min 3.551
_cell_volume 2808.0(3)
_computing_cell_refinement 'SAINT v8.37A (Bruker, 2015)'
_computing_data_reduction 'SAINT v8.37A (Bruker, 2015)'
_computing_molecular_graphics 'Olex2 (Dolomanov et al., 2009)'
_computing_publication_material 'Olex2 (Dolomanov et al., 2009)'
_computing_structure_refinement 'ShelXL (Sheldrick, 2015)'
_computing_structure_solution 'ShelXT (Sheldrick, 2015)'
_diffrn_ambient_temperature 173(2)
_diffrn_measured_fraction_theta_full 0.998
_diffrn_measured_fraction_theta_max 0.988
_diffrn_measurement_device_type 'Bruker APEX-II CCD'
_diffrn_measurement_method '\f and \w scans'
_diffrn_radiation_type CuK\a
_diffrn_radiation_wavelength 1.54178
_diffrn_reflns_av_R_equivalents 0.1364
_diffrn_reflns_av_unetI/netI 0.1112
_diffrn_reflns_Laue_measured_fraction_full 0.998
_diffrn_reflns_Laue_measured_fraction_max 0.988
_diffrn_reflns_limit_h_max 11
_diffrn_reflns_limit_h_min -10
_diffrn_reflns_limit_k_max 19
_diffrn_reflns_limit_k_min -21
_diffrn_reflns_limit_l_max 22
_diffrn_reflns_limit_l_min -21
_diffrn_reflns_number 26865
_diffrn_reflns_point_group_measured_fraction_full 0.996
_diffrn_reflns_point_group_measured_fraction_max 0.983
_diffrn_reflns_theta_full 67.679
_diffrn_reflns_theta_max 72.385
_diffrn_reflns_theta_min 3.551
_diffrn_standards_number 0
_exptl_absorpt_coefficient_mu 6.559
_exptl_absorpt_correction_T_max 0.7536
_exptl_absorpt_correction_T_min 0.5514
_exptl_absorpt_correction_type multi-scan
_exptl_absorpt_process_details
;
SADABS-2016/2 (Bruker,2016/2) was used for absorption correction.
wR2(int) was 0.0991 before and 0.0773 after correction.
The Ratio of minimum to maximum transmission is 0.7298.
The \l/2 correction factor is Not present.
;
_exptl_crystal_colour 'dark red'
_exptl_crystal_colour_modifier dark
_exptl_crystal_colour_primary red
_exptl_crystal_density_diffrn 1.360
_exptl_crystal_description needle
_exptl_crystal_F_000 1196
_exptl_crystal_size_max 0.2
_exptl_crystal_size_mid 0.05
_exptl_crystal_size_min 0.05
_refine_diff_density_max 1.048
_refine_diff_density_min -1.373
_refine_diff_density_rms 0.149
_refine_ls_abs_structure_details
;
 Flack x determined using 1194 quotients [(I+)-(I-)]/[(I+)+(I-)]
 (Parsons, Flack and Wagner, Acta Cryst. B69 (2013) 249-259).
;
_refine_ls_abs_structure_Flack 0.006(11)
_refine_ls_extinction_coef 0.0011(2)
_refine_ls_extinction_expression Fc^*^=kFc[1+0.001xFc^2^\l^3^/sin(2\q)]^-1/4^
_refine_ls_extinction_method 'SHELXL-2018/3 (Sheldrick 2018)'
_refine_ls_goodness_of_fit_ref 1.011
_refine_ls_hydrogen_treatment constr
_refine_ls_matrix_type full
_refine_ls_number_parameters 300
_refine_ls_number_reflns 5455
_refine_ls_number_restraints 0
_refine_ls_restrained_S_all 1.011
_refine_ls_R_factor_all 0.1072
_refine_ls_R_factor_gt 0.0715
_refine_ls_shift/su_max 0.000
_refine_ls_shift/su_mean 0.000
_refine_ls_structure_factor_coef Fsqd
_refine_ls_weighting_details 'w=1/[\s^2^(Fo^2^)+(0.0983P)^2^] where P=(Fo^2^+2Fc^2^)/3'
_refine_ls_weighting_scheme calc
_refine_ls_wR_factor_gt 0.1616
_refine_ls_wR_factor_ref 0.1805
_reflns_Friedel_coverage 0.759
_reflns_Friedel_fraction_full 0.995
_reflns_Friedel_fraction_max 0.976
_reflns_number_gt 3745
_reflns_number_total 5455
_reflns_threshold_expression 'I > 2\s(I)'
_cod_data_source_file d3dt04014c2.cif
_cod_data_source_block cu_181114laurie_0m_a
_cod_depositor_comments 'Adding full bibliography for 7714837--7714844.cif.'
_cod_database_code 7714838
_shelx_shelxl_version_number 2018/3
_shelx_space_group_comment
;
The symmetry employed for this shelxl refinement is uniquely defined
by the following loop, which should always be used as a source of
symmetry information in preference to the above space-group names.
They are only intended as comments.
;
_olex2_refinement_description
;
1. Fixed Uiso
 At 1.2 times of:
  All C(H) groups
 At 1.5 times of:
  All C(H,H,H) groups
2.a Ternary CH refined with riding coordinates:
 C17(H17), C20(H20), C23(H23), C26(H26)
2.b Aromatic/amide H refined with riding coordinates:
 C2(H2), C3(H3), C4(H4), C11(H11), C12(H12), C13(H13)
2.c Idealised Me refined as rotating group:
 C15(H15A,H15B,H15C), C16(H16A,H16B,H16C), C18(H18A,H18B,H18C), C19(H19A,H19B,
 H19C), C21(H21A,H21B,H21C), C22(H22A,H22B,H22C), C24(H24A,H24B,H24C), C25(H25A,
 H25B,H25C), C27(H27A,H27B,H27C), C28(H28A,H28B,H28C)
;
_olex2_submission_special_instructions 'No special instructions were received'

loop_
_space_group_symop_operation_xyz
'x, y, z'
'-x+1/2, -y, z+1/2'
'-x, y+1/2, -z+1/2'
'x+1/2, -y+1/2, -z'

loop_
_atom_site_label
_atom_site_type_symbol
_atom_site_fract_x
_atom_site_fract_y
_atom_site_fract_z
_atom_site_U_iso_or_equiv
_atom_site_adp_type
_atom_site_occupancy
_atom_site_site_symmetry_order
_atom_site_calc_flag
_atom_site_refinement_flags_posn
_atom_site_refinement_flags_adp
_atom_site_refinement_flags_occupancy
_atom_site_disorder_assembly
_atom_site_disorder_group
Ru1 Ru 0.46965(12) 0.46766(5) 0.34817(5) 0.0406(3) Uani 1 1 d . . . . .
Cl1 Cl 0.5416(8) 0.5668(2) 0.2643(2) 0.107(2) Uani 1 1 d . . . A 2
P1 P 0.3804(4) 0.55265(17) 0.43567(17) 0.0412(8) Uani 1 1 d . . . . .
P2 P 0.5817(4) 0.37060(18) 0.28077(17) 0.0403(9) Uani 1 1 d . . . . .
C1 C 0.4209(14) 0.5026(6) 0.5215(7) 0.035(3) Uani 1 1 d . . . . .
C2 C 0.3897(15) 0.5272(8) 0.5919(7) 0.045(3) Uani 1 1 d . . . . .
H2 H 0.332412 0.572749 0.598836 0.054 Uiso 1 1 calc R . . . .
C3 C 0.4403(16) 0.4867(7) 0.6533(7) 0.048(3) Uani 1 1 d . . . . .
H3 H 0.418087 0.504110 0.702225 0.058 Uiso 1 1 calc R . . . .
C4 C 0.5232(16) 0.4209(7) 0.6424(7) 0.047(3) Uani 1 1 d . . . . .
H4 H 0.560324 0.394231 0.684625 0.057 Uiso 1 1 calc R . . . .
C5 C 0.5549(14) 0.3919(6) 0.5721(6) 0.034(3) Uani 1 1 d . . . . .
C6 C 0.5020(13) 0.4332(6) 0.5107(6) 0.032(3) Uani 1 1 d . . . . .
C7 C 0.5293(15) 0.4063(6) 0.4326(6) 0.036(3) Uani 1 1 d . . . . .
C8 C 0.5964(14) 0.3297(6) 0.4249(6) 0.031(3) Uani 1 1 d . . . . .
C9 C 0.6401(14) 0.2850(7) 0.4866(7) 0.038(3) Uani 1 1 d . . . . .
C10 C 0.6424(15) 0.3165(7) 0.5643(7) 0.040(3) Uani 1 1 d . . . . .
C11 C 0.6899(15) 0.2082(7) 0.4739(8) 0.042(3) Uani 1 1 d . . . . .
H11 H 0.723672 0.177721 0.514505 0.050 Uiso 1 1 calc R . . . .
C12 C 0.6898(16) 0.1775(7) 0.4032(8) 0.047(3) Uani 1 1 d . . . . .
H12 H 0.713892 0.124345 0.396742 0.056 Uiso 1 1 calc R . . . .
C13 C 0.6553(13) 0.2222(6) 0.3403(8) 0.041(3) Uani 1 1 d . . . . .
H13 H 0.662194 0.200742 0.291815 0.049 Uiso 1 1 calc R . . . .
C14 C 0.6108(14) 0.2988(6) 0.3506(7) 0.038(3) Uani 1 1 d . . . . .
C15 C 0.8059(18) 0.3377(10) 0.5826(9) 0.062(4) Uani 1 1 d . . . . .
H15A H 0.837112 0.381341 0.551376 0.093 Uiso 1 1 calc GR . . . .
H15B H 0.869335 0.292885 0.572756 0.093 Uiso 1 1 calc GR . . . .
H15C H 0.813808 0.352334 0.635113 0.093 Uiso 1 1 calc GR . . . .
C16 C 0.5873(18) 0.2558(8) 0.6195(8) 0.059(4) Uani 1 1 d . . . . .
H16A H 0.591129 0.277077 0.670008 0.088 Uiso 1 1 calc GR . . . .
H16B H 0.650207 0.209620 0.616627 0.088 Uiso 1 1 calc GR . . . .
H16C H 0.485332 0.241605 0.607347 0.088 Uiso 1 1 calc GR . . . .
C17 C 0.4838(19) 0.6437(7) 0.4417(8) 0.056(4) Uani 1 1 d . . . . .
H17 H 0.479343 0.668383 0.391367 0.067 Uiso 1 1 calc R . . . .
C18 C 0.646(2) 0.6254(10) 0.4571(11) 0.082(6) Uani 1 1 d . . . . .
H18A H 0.655790 0.601859 0.506479 0.123 Uiso 1 1 calc GR . . . .
H18B H 0.704240 0.673332 0.455237 0.123 Uiso 1 1 calc GR . . . .
H18C H 0.683160 0.589138 0.419385 0.123 Uiso 1 1 calc GR . . . .
C19 C 0.430(2) 0.7046(8) 0.4979(9) 0.078(6) Uani 1 1 d . . . . .
H19A H 0.335415 0.725833 0.481457 0.118 Uiso 1 1 calc GR . . . .
H19B H 0.503138 0.746514 0.501303 0.118 Uiso 1 1 calc GR . . . .
H19C H 0.418399 0.680348 0.546822 0.118 Uiso 1 1 calc GR . . . .
C20 C 0.1845(18) 0.5806(9) 0.4419(8) 0.059(4) Uani 1 1 d . . . . .
H20 H 0.173435 0.619357 0.482878 0.071 Uiso 1 1 calc R . . . .
C21 C 0.140(2) 0.6199(10) 0.3679(8) 0.075(5) Uani 1 1 d . . . . .
H21A H 0.201012 0.666240 0.360291 0.112 Uiso 1 1 calc GR . . . .
H21B H 0.035935 0.634614 0.369791 0.112 Uiso 1 1 calc GR . . . .
H21C H 0.156233 0.583604 0.326694 0.112 Uiso 1 1 calc GR . . . .
C22 C 0.0885(18) 0.5110(8) 0.4598(8) 0.060(4) Uani 1 1 d . . . . .
H22A H 0.099380 0.471975 0.420532 0.090 Uiso 1 1 calc GR . . . .
H22B H -0.015067 0.527266 0.462804 0.090 Uiso 1 1 calc GR . . . .
H22C H 0.119027 0.488785 0.507517 0.090 Uiso 1 1 calc GR . . . .
C23 C 0.7725(17) 0.3947(8) 0.2502(7) 0.049(4) Uani 1 1 d . . . . .
H23 H 0.764285 0.438315 0.213760 0.058 Uiso 1 1 calc R . . . .
C24 C 0.8586(16) 0.4257(8) 0.3175(7) 0.051(4) Uani 1 1 d . . . . .
H24A H 0.799899 0.465570 0.342718 0.076 Uiso 1 1 calc GR . . . .
H24B H 0.952144 0.448297 0.300654 0.076 Uiso 1 1 calc GR . . . .
H24C H 0.878758 0.383121 0.352104 0.076 Uiso 1 1 calc GR . . . .
C25 C 0.8544(16) 0.3304(8) 0.2119(8) 0.051(4) Uani 1 1 d . . . . .
H25A H 0.870220 0.287638 0.246902 0.077 Uiso 1 1 calc GR . . . .
H25B H 0.950070 0.349651 0.194307 0.077 Uiso 1 1 calc GR . . . .
H25C H 0.796402 0.311860 0.169431 0.077 Uiso 1 1 calc GR . . . .
C26 C 0.4988(16) 0.3229(8) 0.2011(7) 0.051(4) Uani 1 1 d . . . . .
H26 H 0.562031 0.277621 0.187329 0.061 Uiso 1 1 calc R . . . .
C27 C 0.343(2) 0.2930(9) 0.2181(9) 0.066(5) Uani 1 1 d . . . . .
H27A H 0.347221 0.256473 0.259739 0.099 Uiso 1 1 calc GR . . . .
H27B H 0.303264 0.266754 0.174083 0.099 Uiso 1 1 calc GR . . . .
H27C H 0.279039 0.336743 0.231229 0.099 Uiso 1 1 calc GR . . . .
C28 C 0.496(2) 0.3790(10) 0.1355(7) 0.069(5) Uani 1 1 d . . . . .
H28A H 0.432384 0.423131 0.147341 0.104 Uiso 1 1 calc GR . . . .
H28B H 0.458060 0.352255 0.091375 0.104 Uiso 1 1 calc GR . . . .
H28C H 0.596638 0.397495 0.125553 0.104 Uiso 1 1 calc GR . . . .

loop_
_atom_site_aniso_label
_atom_site_aniso_U_11
_atom_site_aniso_U_22
_atom_site_aniso_U_33
_atom_site_aniso_U_23
_atom_site_aniso_U_13
_atom_site_aniso_U_12
Ru1 0.0530(7) 0.0345(4) 0.0344(4) 0.0010(4) -0.0007(5) 0.0075(4)
Cl1 0.193(6) 0.049(2) 0.080(3) 0.025(2) 0.060(4) 0.025(3)
P1 0.054(3) 0.0315(16) 0.0382(17) -0.0019(12) -0.0002(15) 0.0061(13)
P2 0.051(3) 0.0352(16) 0.0348(16) -0.0049(12) 0.0013(15) 0.0065(14)
C1 0.026(8) 0.032(5) 0.046(7) -0.005(5) 0.001(5) 0.002(5)
C2 0.046(9) 0.043(6) 0.044(6) -0.005(6) 0.002(6) -0.002(7)
C3 0.059(10) 0.051(7) 0.036(6) -0.010(5) -0.006(7) -0.003(6)
C4 0.053(9) 0.048(7) 0.041(7) -0.002(5) -0.005(7) -0.002(6)
C5 0.029(8) 0.036(6) 0.037(6) 0.004(5) 0.001(5) 0.007(5)
C6 0.020(9) 0.036(5) 0.040(6) -0.001(4) 0.003(5) -0.003(5)
C7 0.025(7) 0.040(6) 0.043(6) -0.009(5) -0.003(6) -0.008(6)
C8 0.029(8) 0.023(5) 0.040(6) 0.005(4) -0.003(5) 0.001(4)
C9 0.028(9) 0.042(7) 0.045(7) 0.002(5) 0.005(6) -0.007(5)
C10 0.031(9) 0.049(7) 0.040(7) 0.009(5) -0.008(5) 0.003(6)
C11 0.033(9) 0.031(6) 0.061(8) 0.006(6) 0.000(6) 0.005(5)
C12 0.050(10) 0.032(7) 0.058(8) 0.012(6) 0.007(7) 0.006(6)
C13 0.028(8) 0.036(6) 0.058(8) -0.016(6) 0.001(6) -0.002(5)
C14 0.030(8) 0.035(6) 0.049(6) -0.005(6) 0.000(7) -0.001(5)
C15 0.051(12) 0.076(11) 0.059(10) -0.008(8) -0.014(8) 0.003(8)
C16 0.070(12) 0.049(8) 0.057(8) 0.017(7) 0.007(8) 0.009(7)
C17 0.075(13) 0.038(6) 0.054(8) 0.000(5) 0.005(8) 0.003(7)
C18 0.074(16) 0.066(11) 0.106(15) -0.002(10) 0.014(12) -0.022(10)
C19 0.110(17) 0.042(8) 0.083(11) -0.023(8) 0.007(11) -0.008(9)
C20 0.073(13) 0.054(9) 0.050(8) -0.015(7) -0.003(8) 0.026(8)
C21 0.081(14) 0.082(11) 0.061(10) 0.006(8) -0.017(9) 0.048(10)
C22 0.052(11) 0.071(10) 0.057(9) -0.004(7) -0.006(7) 0.004(7)
C23 0.061(11) 0.049(8) 0.035(7) 0.003(6) 0.005(7) -0.004(7)
C24 0.054(11) 0.049(8) 0.049(8) -0.001(6) 0.008(7) -0.012(6)
C25 0.034(10) 0.064(9) 0.056(8) -0.002(7) 0.009(7) 0.000(7)
C26 0.042(12) 0.064(8) 0.047(7) -0.005(6) -0.001(6) 0.015(7)
C27 0.067(13) 0.063(10) 0.069(10) -0.016(8) -0.013(9) -0.011(8)
C28 0.076(14) 0.097(12) 0.034(7) -0.001(7) -0.011(7) 0.013(9)

loop_
_atom_type_symbol
_atom_type_description
_atom_type_scat_dispersion_real
_atom_type_scat_dispersion_imag
_atom_type_scat_source
C C 0.0181 0.0091 'International Tables Vol C Tables 4.2.6.8 and 6.1.1.4'
H H 0.0000 0.0000 'International Tables Vol C Tables 4.2.6.8 and 6.1.1.4'
Cl Cl 0.3639 0.7018 'International Tables Vol C Tables 4.2.6.8 and 6.1.1.4'
P P 0.2955 0.4335 'International Tables Vol C Tables 4.2.6.8 and 6.1.1.4'
Ru Ru 0.0552 3.2960 'International Tables Vol C Tables 4.2.6.8 and 6.1.1.4'

loop_
_geom_angle_atom_site_label_1
_geom_angle_atom_site_label_2
_geom_angle_atom_site_label_3
_geom_angle
_geom_angle_site_symmetry_1
_geom_angle_site_symmetry_3
_geom_angle_publ_flag
P1 Ru1 Cl1 94.13(14) . . ?
P1 Ru1 P2 168.39(12) . . ?
P2 Ru1 Cl1 93.93(13) . . ?
C7 Ru1 Cl1 145.1(4) . . ?
C7 Ru1 P1 84.9(4) . . ?
C7 Ru1 P2 83.8(4) . . ?
C1 P1 Ru1 102.1(4) . . ?
C1 P1 C17 104.8(6) . . ?
C1 P1 C20 105.6(7) . . ?
C17 P1 Ru1 114.0(5) . . ?
C17 P1 C20 105.3(7) . . ?
C20 P1 Ru1 123.2(5) . . ?
C14 P2 Ru1 101.5(4) . . ?
C14 P2 C23 103.1(6) . . ?
C14 P2 C26 107.6(6) . . ?
C23 P2 Ru1 113.7(4) . . ?
C26 P2 Ru1 124.2(5) . . ?
C26 P2 C23 104.6(6) . . ?
C2 C1 P1 127.0(10) . . ?
C2 C1 C6 119.8(12) . . ?
C6 C1 P1 113.0(8) . . ?
C1 C2 H2 119.5 . . ?
C1 C2 C3 121.0(13) . . ?
C3 C2 H2 119.5 . . ?
C2 C3 H3 120.6 . . ?
C4 C3 C2 118.8(12) . . ?
C4 C3 H3 120.6 . . ?
C3 C4 H4 118.6 . . ?
C3 C4 C5 122.8(12) . . ?
C5 C4 H4 118.6 . . ?
C4 C5 C6 117.6(10) . . ?
C4 C5 C10 119.8(10) . . ?
C6 C5 C10 122.6(10) . . ?
C1 C6 C7 118.4(10) . . ?
C5 C6 C1 120.0(10) . . ?
C5 C6 C7 121.6(10) . . ?
C6 C7 Ru1 121.4(8) . . ?
C8 C7 Ru1 122.7(8) . . ?
C8 C7 C6 115.9(10) . . ?
C9 C8 C7 122.6(11) . . ?
C9 C8 C14 120.1(10) . . ?
C14 C8 C7 117.2(10) . . ?
C8 C9 C10 122.7(11) . . ?
C8 C9 C11 118.3(12) . . ?
C11 C9 C10 118.9(11) . . ?
C5 C10 C15 105.8(11) . . ?
C9 C10 C5 112.8(10) . . ?
C9 C10 C15 107.2(12) . . ?
C9 C10 C16 110.6(11) . . ?
C16 C10 C5 110.8(11) . . ?
C16 C10 C15 109.5(11) . . ?
C9 C11 H11 119.8 . . ?
C12 C11 C9 120.5(12) . . ?
C12 C11 H11 119.8 . . ?
C11 C12 H12 118.9 . . ?
C11 C12 C13 122.2(12) . . ?
C13 C12 H12 118.9 . . ?
C12 C13 H13 120.7 . . ?
C14 C13 C12 118.6(12) . . ?
C14 C13 H13 120.7 . . ?
C8 C14 P2 112.5(8) . . ?
C13 C14 P2 127.4(10) . . ?
C13 C14 C8 119.9(11) . . ?
C10 C15 H15A 109.5 . . ?
C10 C15 H15B 109.5 . . ?
C10 C15 H15C 109.5 . . ?
H15A C15 H15B 109.5 . . ?
H15A C15 H15C 109.5 . . ?
H15B C15 H15C 109.5 . . ?
C10 C16 H16A 109.5 . . ?
C10 C16 H16B 109.5 . . ?
C10 C16 H16C 109.5 . . ?
H16A C16 H16B 109.5 . . ?
H16A C16 H16C 109.5 . . ?
H16B C16 H16C 109.5 . . ?
P1 C17 H17 106.9 . . ?
C18 C17 P1 109.0(10) . . ?
C18 C17 H17 106.9 . . ?
C18 C17 C19 109.0(15) . . ?
C19 C17 P1 117.6(11) . . ?
C19 C17 H17 106.9 . . ?
C17 C18 H18A 109.5 . . ?
C17 C18 H18B 109.5 . . ?
C17 C18 H18C 109.5 . . ?
H18A C18 H18B 109.5 . . ?
H18A C18 H18C 109.5 . . ?
H18B C18 H18C 109.5 . . ?
C17 C19 H19A 109.5 . . ?
C17 C19 H19B 109.5 . . ?
C17 C19 H19C 109.5 . . ?
H19A C19 H19B 109.5 . . ?
H19A C19 H19C 109.5 . . ?
H19B C19 H19C 109.5 . . ?
P1 C20 H20 108.4 . . ?
C21 C20 P1 108.1(11) . . ?
C21 C20 H20 108.4 . . ?
C22 C20 P1 111.0(10) . . ?
C22 C20 H20 108.4 . . ?
C22 C20 C21 112.4(14) . . ?
C20 C21 H21A 109.5 . . ?
C20 C21 H21B 109.5 . . ?
C20 C21 H21C 109.5 . . ?
H21A C21 H21B 109.5 . . ?
H21A C21 H21C 109.5 . . ?
H21B C21 H21C 109.5 . . ?
C20 C22 H22A 109.5 . . ?
C20 C22 H22B 109.5 . . ?
C20 C22 H22C 109.5 . . ?
H22A C22 H22B 109.5 . . ?
H22A C22 H22C 109.5 . . ?
H22B C22 H22C 109.5 . . ?
P2 C23 H23 107.0 . . ?
C24 C23 P2 108.5(9) . . ?
C24 C23 H23 107.0 . . ?
C25 C23 P2 115.4(9) . . ?
C25 C23 H23 107.0 . . ?
C25 C23 C24 111.6(12) . . ?
C23 C24 H24A 109.5 . . ?
C23 C24 H24B 109.5 . . ?
C23 C24 H24C 109.5 . . ?
H24A C24 H24B 109.5 . . ?
H24A C24 H24C 109.5 . . ?
H24B C24 H24C 109.5 . . ?
C23 C25 H25A 109.5 . . ?
C23 C25 H25B 109.5 . . ?
C23 C25 H25C 109.5 . . ?
H25A C25 H25B 109.5 . . ?
H25A C25 H25C 109.5 . . ?
H25B C25 H25C 109.5 . . ?
P2 C26 H26 108.2 . . ?
C27 C26 P2 112.1(10) . . ?
C27 C26 H26 108.2 . . ?
C28 C26 P2 109.3(10) . . ?
C28 C26 H26 108.2 . . ?
C28 C26 C27 110.7(13) . . ?
C26 C27 H27A 109.5 . . ?
C26 C27 H27B 109.5 . . ?
C26 C27 H27C 109.5 . . ?
H27A C27 H27B 109.5 . . ?
H27A C27 H27C 109.5 . . ?
H27B C27 H27C 109.5 . . ?
C26 C28 H28A 109.5 . . ?
C26 C28 H28B 109.5 . . ?
C26 C28 H28C 109.5 . . ?
H28A C28 H28B 109.5 . . ?
H28A C28 H28C 109.5 . . ?
H28B C28 H28C 109.5 . . ?

loop_
_geom_bond_atom_site_label_1
_geom_bond_atom_site_label_2
_geom_bond_distance
_geom_bond_site_symmetry_2
_geom_bond_publ_flag
Ru1 Cl1 2.371(4) . ?
Ru1 P1 2.297(3) . ?
Ru1 P2 2.302(3) . ?
Ru1 C7 1.928(12) . ?
P1 C1 1.806(12) . ?
P1 C17 1.832(14) . ?
P1 C20 1.842(16) . ?
P2 C14 1.783(13) . ?
P2 C23 1.860(15) . ?
P2 C26 1.814(13) . ?
C1 C2 1.363(16) . ?
C1 C6 1.418(15) . ?
C2 H2 0.9500 . ?
C2 C3 1.385(17) . ?
C3 H3 0.9500 . ?
C3 C4 1.375(18) . ?
C4 H4 0.9500 . ?
C4 C5 1.389(15) . ?
C5 C6 1.399(15) . ?
C5 C10 1.529(16) . ?
C6 C7 1.500(15) . ?
C7 C8 1.461(16) . ?
C8 C9 1.406(16) . ?
C8 C14 1.444(16) . ?
C9 C10 1.499(17) . ?
C9 C11 1.418(16) . ?
C10 C15 1.56(2) . ?
C10 C16 1.527(17) . ?
C11 H11 0.9500 . ?
C11 C12 1.377(19) . ?
C12 H12 0.9500 . ?
C12 C13 1.403(18) . ?
C13 H13 0.9500 . ?
C13 C14 1.393(15) . ?
C15 H15A 0.9800 . ?
C15 H15B 0.9800 . ?
C15 H15C 0.9800 . ?
C16 H16A 0.9800 . ?
C16 H16B 0.9800 . ?
C16 H16C 0.9800 . ?
C17 H17 1.0000 . ?
C17 C18 1.53(3) . ?
C17 C19 1.537(19) . ?
C18 H18A 0.9800 . ?
C18 H18B 0.9800 . ?
C18 H18C 0.9800 . ?
C19 H19A 0.9800 . ?
C19 H19B 0.9800 . ?
C19 H19C 0.9800 . ?
C20 H20 1.0000 . ?
C20 C21 1.545(19) . ?
C20 C22 1.52(2) . ?
C21 H21A 0.9800 . ?
C21 H21B 0.9800 . ?
C21 H21C 0.9800 . ?
C22 H22A 0.9800 . ?
C22 H22B 0.9800 . ?
C22 H22C 0.9800 . ?
C23 H23 1.0000 . ?
C23 C24 1.536(18) . ?
C23 C25 1.502(18) . ?
C24 H24A 0.9800 . ?
C24 H24B 0.9800 . ?
C24 H24C 0.9800 . ?
C25 H25A 0.9800 . ?
C25 H25B 0.9800 . ?
C25 H25C 0.9800 . ?
C26 H26 1.0000 . ?
C26 C27 1.53(2) . ?
C26 C28 1.525(18) . ?
C27 H27A 0.9800 . ?
C27 H27B 0.9800 . ?
C27 H27C 0.9800 . ?
C28 H28A 0.9800 . ?
C28 H28B 0.9800 . ?
C28 H28C 0.9800 . ?
